data_7231101
loop_
_publ_author_name
'Haldar, Surajit'
'Saha, Subhajit'
'Mandal, Sumana'
'Jana, Chandan K.'

_publ_section_title
;
 C--H functionalization enabled stereoselective Ugi-azide reaction to
 \a-tetrazolyl alicyclic amines
;
_journal_issue 15
_journal_name_full 'Green Chemistry'
_journal_page_first 3463
_journal_paper_doi 10.1039/C8GC01544A
_journal_volume 20
_journal_year 2018
_chemical_absolute_configuration syn
_chemical_formula_sum 'C33 H31 N5 O2'
_chemical_formula_weight 529.63
_chemical_name_systematic
(S)-2-(9H-fluoren-9-yl)-1,2,3,4-tetrahydro-6,7-dimethoxy-1-(1-((R)-1-phenylethyl)-1H-tetrazol-5-yl)isoquinoline
_space_group_IT_number 19
_space_group_name_Hall 'P 2ac 2ab'
_space_group_name_H-M_alt 'P 21 21 21'
_symmetry_cell_setting orthorhombic
_symmetry_space_group_name_Hall 'P 2ac 2ab'
_symmetry_space_group_name_H-M 'P 21 21 21'
_atom_sites_solution_hydrogens geom
_atom_sites_solution_primary direct
_atom_sites_solution_secondary difmap
_audit_creation_method SHELXL-97
_audit_update_record
;
2018-03-14 deposited with the CCDC.
2018-07-09 downloaded from the CCDC.
;
_cell_angle_alpha 90.00
_cell_angle_beta 90.00
_cell_angle_gamma 90.00
_cell_formula_units_Z 4
_cell_length_a 9.5012(10)
_cell_length_b 15.8064(15)
_cell_length_c 18.7456(17)
_cell_measurement_reflns_used 5586
_cell_measurement_temperature 296(2)
_cell_measurement_theta_max 21.14
_cell_measurement_theta_min 2.40
_cell_volume 2815.2(5)
_computing_structure_refinement 'SHELXL-97 (Sheldrick, 1997)'
_computing_structure_solution 'SHELXS-97 (Sheldrick, 1990)'
_diffrn_ambient_temperature 296(2)
_diffrn_measured_fraction_theta_full 1.000
_diffrn_measured_fraction_theta_max 1.000
_diffrn_measurement_device_type 'CCD area detector'
_diffrn_radiation_monochromator graphite
_diffrn_radiation_source 'fine-focus sealed tube'
_diffrn_radiation_type MoK\a
_diffrn_radiation_wavelength 0.71073
_diffrn_reflns_av_R_equivalents 0.0490
_diffrn_reflns_av_sigmaI/netI 0.0418
_diffrn_reflns_limit_h_max 11
_diffrn_reflns_limit_h_min -11
_diffrn_reflns_limit_k_max 17
_diffrn_reflns_limit_k_min -18
_diffrn_reflns_limit_l_max 22
_diffrn_reflns_limit_l_min -22
_diffrn_reflns_number 29404
_diffrn_reflns_theta_full 25.00
_diffrn_reflns_theta_max 25.00
_diffrn_reflns_theta_min 1.69
_exptl_absorpt_coefficient_mu 0.080
_exptl_absorpt_correction_type none
_exptl_crystal_colour colourless
_exptl_crystal_density_diffrn 1.250
_exptl_crystal_density_method 'not measured'
_exptl_crystal_description block
_exptl_crystal_F_000 1120
_exptl_crystal_recrystallization_method 'Re-crystallisation from solvent: Ethanol'
_exptl_crystal_size_max 0.40
_exptl_crystal_size_mid 0.34
_exptl_crystal_size_min 0.25
_refine_diff_density_max 0.128
_refine_diff_density_min -0.161
_refine_diff_density_rms 0.036
_refine_ls_abs_structure_details 'Flack H D (1983), Acta Cryst. A39, 876-881'
_refine_ls_abs_structure_Flack -2.7(14)
_refine_ls_extinction_method none
_refine_ls_goodness_of_fit_ref 0.950
_refine_ls_hydrogen_treatment mixed
_refine_ls_matrix_type full
_refine_ls_number_parameters 364
_refine_ls_number_reflns 4964
_refine_ls_number_restraints 0
_refine_ls_restrained_S_all 0.950
_refine_ls_R_factor_all 0.0670
_refine_ls_R_factor_gt 0.0434
_refine_ls_shift/su_max 0.000
_refine_ls_shift/su_mean 0.000
_refine_ls_structure_factor_coef Fsqd
_refine_ls_weighting_details 'calc w=1/[\s^2^(Fo^2^)+(0.0500P)^2^+0.0000P] where P=(Fo^2^+2Fc^2^)/3'
_refine_ls_weighting_scheme calc
_refine_ls_wR_factor_gt 0.0880
_refine_ls_wR_factor_ref 0.0972
_reflns_number_gt 3377
_reflns_number_total 4964
_reflns_threshold_expression >2sigma(I)
_cod_data_source_file c8gc01544a3.cif
_cod_data_source_block CKJ-SH-04-268
_cod_depositor_comments
;
The following automatic conversions were performed:

'_symmetry_cell_setting' value 'Orthorhombic' changed to
'orthorhombic' according to
/home/data/users/saulius/crontab/automatic-downloads/rss-feeds/RSC/lib/dictionaries/cif_core.dic
dictionary named 'cif_core.dic' version 2.4.2 from 2011-04-26.

Automatic conversion script
Id: cif_fix_values 4973 2017-02-22 13:04:09Z antanas 

 Adding full bibliography for 7231095--7231101.cif.
;
_cod_database_code 7231101

loop_
_symmetry_equiv_pos_as_xyz
'x, y, z'
'-x+1/2, -y, z+1/2'
'-x, y+1/2, -z+1/2'
'x+1/2, -y+1/2, -z'

loop_
_atom_site_label
_atom_site_type_symbol
_atom_site_fract_x
_atom_site_fract_y
_atom_site_fract_z
_atom_site_U_iso_or_equiv
_atom_site_adp_type
_atom_site_occupancy
_atom_site_symmetry_multiplicity
_atom_site_calc_flag
_atom_site_refinement_flags
C7 C 0.4367(2) 0.91541(13) -0.04062(11) 0.0531(6) Uani 1 1 d .
H7 H 0.5241 0.9167 -0.0129 0.064 Uiso 1 1 calc R
C8 C 0.3914(3) 0.82446(14) -0.04898(12) 0.0591(6) Uani 1 1 d .
C6 C 0.4701(2) 0.94087(14) -0.11715(11) 0.0535(6) Uani 1 1 d .
C5 C 0.4414(2) 0.87311(15) -0.16281(11) 0.0557(6) Uani 1 1 d .
C13 C 0.3948(2) 0.80116(14) -0.12024(13) 0.0593(6) Uani 1 1 d .
C3 C 0.5184(3) 0.9557(2) -0.26140(15) 0.0852(9) Uani 1 1 d .
H3 H 0.5334 0.9618 -0.3102 0.102 Uiso 1 1 calc R
C1 C 0.5291(3) 1.01379(17) -0.14391(13) 0.0708(7) Uani 1 1 d .
H1 H 0.5536 1.0579 -0.1136 0.085 Uiso 1 1 calc R
C2 C 0.5513(3) 1.0204(2) -0.21692(14) 0.0833(9) Uani 1 1 d .
H2 H 0.5892 1.0699 -0.2356 0.100 Uiso 1 1 calc R
C4 C 0.4634(3) 0.8811(2) -0.23575(13) 0.0737(8) Uani 1 1 d .
H4 H 0.4414 0.8370 -0.2666 0.088 Uiso 1 1 calc R
C9 C 0.3534(3) 0.76720(16) 0.00254(15) 0.0810(8) Uani 1 1 d .
H9 H 0.3485 0.7832 0.0502 0.097 Uiso 1 1 calc R
C12 C 0.3647(3) 0.71880(18) -0.13959(17) 0.0815(8) Uani 1 1 d .
H12 H 0.3675 0.7026 -0.1873 0.098 Uiso 1 1 calc R
C10 C 0.3228(4) 0.68550(19) -0.0177(2) 0.1024(10) Uani 1 1 d .
H10 H 0.2964 0.6462 0.0167 0.123 Uiso 1 1 calc R
C11 C 0.3305(3) 0.66123(19) -0.0876(2) 0.0996(11) Uani 1 1 d .
H11 H 0.3124 0.6053 -0.1000 0.120 Uiso 1 1 calc R
C16 C 0.1257(3) 1.08704(13) 0.03980(10) 0.0501(5) Uani 1 1 d .
C17 C 0.2661(2) 1.10760(13) 0.04551(10) 0.0464(5) Uani 1 1 d .
C15 C 0.0831(2) 1.00455(14) 0.00662(12) 0.0588(6) Uani 1 1 d .
H15A H -0.0028 1.0124 -0.0205 0.071 Uiso 1 1 calc R
H15B H 0.0646 0.9634 0.0438 0.071 Uiso 1 1 calc R
C14 C 0.1968(2) 0.97189(14) -0.04166(12) 0.0579(6) Uani 1 1 d .
H14A H 0.1709 0.9165 -0.0597 0.070 Uiso 1 1 calc R
H14B H 0.2081 1.0097 -0.0820 0.070 Uiso 1 1 calc R
C18 C 0.3813(2) 1.05075(12) 0.01700(10) 0.0490(5) Uani 1 1 d .
H18 H 0.4184 1.0771 -0.0264 0.059 Uiso 1 1 calc R
C19 C 0.3049(3) 1.18494(14) 0.07610(11) 0.0533(6) Uani 1 1 d .
H19 H 0.3997 1.1989 0.0799 0.064 Uiso 1 1 calc R
C22 C 0.0247(3) 1.14437(14) 0.06427(11) 0.0544(6) Uani 1 1 d .
H22 H -0.0702 1.1307 0.0603 0.065 Uiso 1 1 calc R
C20 C 0.2049(3) 1.24023(15) 0.10053(11) 0.0569(6) Uani 1 1 d .
C21 C 0.0624(3) 1.22014(15) 0.09394(11) 0.0558(6) Uani 1 1 d .
C23 C -0.1749(3) 1.26128(17) 0.11771(15) 0.0791(8) Uani 1 1 d .
H23A H -0.2029 1.2509 0.0693 0.119 Uiso 1 1 calc R
H23B H -0.2268 1.3085 0.1363 0.119 Uiso 1 1 calc R
H23C H -0.1938 1.2120 0.1461 0.119 Uiso 1 1 calc R
C24 C 0.3699(4) 1.3470(2) 0.12935(19) 0.1194(12) Uani 1 1 d .
H24A H 0.4309 1.3120 0.1576 0.179 Uiso 1 1 calc R
H24B H 0.3723 1.4039 0.1472 0.179 Uiso 1 1 calc R
H24C H 0.4008 1.3464 0.0806 0.179 Uiso 1 1 calc R
C25 C 0.4999(3) 1.04304(13) 0.06847(11) 0.0511(6) Uani 1 1 d .
C28 C 0.3800(3) 0.88375(16) 0.18074(11) 0.0601(6) Uani 1 1 d .
C26 C 0.3743(2) 0.97833(15) 0.17597(11) 0.0598(6) Uani 1 1 d .
H26 H 0.2876 0.9935 0.1507 0.072 Uiso 1 1 calc R
C27 C 0.3694(3) 1.0204(2) 0.24936(13) 0.0867(9) Uani 1 1 d .
H27A H 0.4558 1.0095 0.2743 0.130 Uiso 1 1 calc R
H27B H 0.2919 0.9978 0.2762 0.130 Uiso 1 1 calc R
H27C H 0.3573 1.0803 0.2437 0.130 Uiso 1 1 calc R
C33 C 0.5006(3) 0.8379(2) 0.1819(2) 0.1071(11) Uani 1 1 d .
H33 H 0.5865 0.8655 0.1770 0.129 Uiso 1 1 calc R
C29 C 0.2565(3) 0.8393(2) 0.18470(16) 0.0908(9) Uani 1 1 d .
H29 H 0.1715 0.8683 0.1817 0.109 Uiso 1 1 calc R
C31 C 0.3762(5) 0.7096(2) 0.19657(18) 0.1079(11) Uani 1 1 d .
H31 H 0.3748 0.6513 0.2034 0.129 Uiso 1 1 calc R
C32 C 0.4988(4) 0.7514(2) 0.1900(2) 0.1312(15) Uani 1 1 d .
H32 H 0.5832 0.7216 0.1911 0.157 Uiso 1 1 calc R
C30 C 0.2553(4) 0.7540(3) 0.19294(18) 0.1043(11) Uani 1 1 d .
H30 H 0.1696 0.7258 0.1961 0.125 Uiso 1 1 calc R
O1 O -0.02889(19) 1.27960(10) 0.11984(9) 0.0743(5) Uani 1 1 d .
O2 O 0.2330(2) 1.31601(10) 0.13327(9) 0.0781(5) Uani 1 1 d .
N1 N 0.32937(18) 0.96600(10) -0.00237(8) 0.0500(5) Uani 1 1 d .
N2 N 0.49340(19) 1.01332(11) 0.13528(10) 0.0532(5) Uani 1 1 d .
N3 N 0.6222(2) 1.02073(13) 0.16525(11) 0.0681(6) Uani 1 1 d .
N5 N 0.6292(2) 1.06902(12) 0.05622(11) 0.0666(5) Uani 1 1 d .
N4 N 0.7019(2) 1.05375(14) 0.11729(14) 0.0756(6) Uani 1 1 d .

loop_
_atom_site_aniso_label
_atom_site_aniso_U_11
_atom_site_aniso_U_22
_atom_site_aniso_U_33
_atom_site_aniso_U_23
_atom_site_aniso_U_13
_atom_site_aniso_U_12
C7 0.0634(15) 0.0431(14) 0.0529(13) -0.0101(10) 0.0001(11) 0.0021(11)
C8 0.0673(16) 0.0394(13) 0.0706(15) -0.0076(12) 0.0006(13) 0.0008(12)
C6 0.0580(14) 0.0467(14) 0.0557(13) -0.0086(11) 0.0057(11) 0.0033(11)
C5 0.0502(14) 0.0608(16) 0.0561(14) -0.0164(12) -0.0020(11) 0.0103(12)
C13 0.0575(15) 0.0447(15) 0.0757(16) -0.0172(12) -0.0073(13) 0.0054(12)
C3 0.091(2) 0.104(3) 0.0605(17) -0.0003(18) 0.0126(15) 0.020(2)
C1 0.0821(19) 0.0628(17) 0.0676(16) -0.0051(13) 0.0221(14) -0.0063(14)
C2 0.099(2) 0.077(2) 0.0733(19) 0.0033(15) 0.0268(16) 0.0008(17)
C4 0.072(2) 0.089(2) 0.0602(17) -0.0248(15) -0.0035(14) 0.0194(16)
C9 0.112(2) 0.0492(17) 0.0819(17) 0.0032(14) -0.0011(17) -0.0087(16)
C12 0.080(2) 0.0577(18) 0.107(2) -0.0297(17) -0.0146(17) 0.0040(16)
C10 0.124(3) 0.0489(19) 0.134(3) 0.0075(19) -0.008(2) -0.0131(17)
C11 0.096(2) 0.0413(19) 0.162(3) -0.022(2) -0.023(2) -0.0021(15)
C16 0.0601(15) 0.0405(13) 0.0498(12) -0.0004(10) 0.0041(11) -0.0025(12)
C17 0.0585(15) 0.0387(13) 0.0421(11) -0.0008(10) 0.0021(11) -0.0010(11)
C15 0.0609(15) 0.0480(15) 0.0677(14) -0.0047(12) -0.0009(12) -0.0025(11)
C14 0.0661(16) 0.0506(15) 0.0571(13) -0.0130(11) -0.0070(12) -0.0037(12)
C18 0.0622(15) 0.0389(13) 0.0460(11) -0.0039(9) 0.0036(11) -0.0022(11)
C19 0.0644(15) 0.0444(14) 0.0512(12) -0.0029(11) -0.0002(11) -0.0039(12)
C22 0.0584(15) 0.0476(15) 0.0571(13) 0.0037(11) 0.0052(12) -0.0003(12)
C20 0.0777(19) 0.0397(15) 0.0532(13) -0.0047(11) 0.0007(13) -0.0016(13)
C21 0.0709(18) 0.0403(14) 0.0560(14) 0.0019(11) 0.0088(12) 0.0066(13)
C23 0.0708(19) 0.075(2) 0.0916(19) 0.0046(15) 0.0153(15) 0.0114(15)
C24 0.126(3) 0.089(2) 0.143(3) -0.057(2) 0.028(2) -0.043(2)
C25 0.0560(16) 0.0390(13) 0.0582(14) -0.0096(10) 0.0044(12) -0.0020(12)
C28 0.0540(16) 0.0698(18) 0.0564(13) 0.0077(12) 0.0015(12) -0.0070(14)
C26 0.0510(14) 0.0738(18) 0.0547(13) -0.0006(12) -0.0022(12) 0.0075(14)
C27 0.092(2) 0.106(2) 0.0612(15) -0.0098(15) 0.0037(15) 0.017(2)
C33 0.065(2) 0.068(2) 0.188(3) 0.033(2) 0.000(2) -0.0027(17)
C29 0.064(2) 0.094(3) 0.114(2) 0.0173(19) 0.0031(17) -0.0107(18)
C31 0.110(3) 0.081(2) 0.133(3) 0.0364(19) -0.015(2) -0.024(2)
C32 0.081(3) 0.071(2) 0.241(4) 0.044(3) -0.012(3) -0.003(2)
C30 0.081(3) 0.108(3) 0.124(3) 0.023(2) 0.004(2) -0.038(2)
O1 0.0824(13) 0.0491(11) 0.0914(12) -0.0097(9) 0.0181(10) 0.0063(9)
O2 0.0903(14) 0.0464(10) 0.0977(13) -0.0217(9) 0.0061(10) -0.0075(10)
N1 0.0577(12) 0.0421(11) 0.0503(10) -0.0073(8) -0.0017(9) -0.0016(8)
N2 0.0482(12) 0.0534(12) 0.0580(11) -0.0056(9) -0.0045(10) -0.0009(9)
N3 0.0542(13) 0.0672(14) 0.0830(14) -0.0086(11) -0.0175(13) -0.0021(11)
N5 0.0565(13) 0.0583(13) 0.0849(15) -0.0067(11) 0.0064(12) -0.0116(11)
N4 0.0577(14) 0.0685(15) 0.1007(17) -0.0061(13) -0.0085(14) -0.0060(11)

loop_
_atom_type_symbol
_atom_type_description
_atom_type_scat_dispersion_real
_atom_type_scat_dispersion_imag
_atom_type_scat_source
C C 0.0033 0.0016 'International Tables Vol C Tables 4.2.6.8 and 6.1.1.4'
H H 0.0000 0.0000 'International Tables Vol C Tables 4.2.6.8 and 6.1.1.4'
N N 0.0061 0.0033 'International Tables Vol C Tables 4.2.6.8 and 6.1.1.4'
O O 0.0106 0.0060 'International Tables Vol C Tables 4.2.6.8 and 6.1.1.4'

loop_
_geom_angle_atom_site_label_1
_geom_angle_atom_site_label_2
_geom_angle_atom_site_label_3
_geom_angle
N1 C7 C8 111.64(18)
N1 C7 C6 117.20(18)
C8 C7 C6 102.32(17)
C9 C8 C13 120.6(2)
C9 C8 C7 129.1(2)
C13 C8 C7 110.3(2)
C1 C6 C5 119.9(2)
C1 C6 C7 130.5(2)
C5 C6 C7 109.47(19)
C4 C5 C6 120.2(2)
C4 C5 C13 131.0(2)
C6 C5 C13 108.78(18)
C12 C13 C8 119.9(2)
C12 C13 C5 130.9(2)
C8 C13 C5 109.10(19)
C2 C3 C4 121.2(3)
C6 C1 C2 119.0(2)
C3 C2 C1 120.9(3)
C3 C4 C5 118.7(2)
C8 C9 C10 118.7(3)
C11 C12 C13 119.2(3)
C11 C10 C9 121.1(3)
C10 C11 C12 120.5(3)
C17 C16 C22 119.1(2)
C17 C16 C15 119.93(19)
C22 C16 C15 120.9(2)
C16 C17 C19 119.5(2)
C16 C17 C18 122.21(19)
C19 C17 C18 118.2(2)
C16 C15 C14 110.76(19)
N1 C14 C15 109.77(17)
N1 C18 C25 109.83(16)
N1 C18 C17 112.60(18)
C25 C18 C17 111.55(16)
C20 C19 C17 120.8(2)
C21 C22 C16 121.4(2)
C19 C20 O2 124.9(2)
C19 C20 C21 119.9(2)
O2 C20 C21 115.2(2)
O1 C21 C22 125.4(2)
O1 C21 C20 115.3(2)
C22 C21 C20 119.3(2)
N5 C25 N2 108.4(2)
N5 C25 C18 124.6(2)
N2 C25 C18 126.9(2)
C33 C28 C29 116.7(2)
C33 C28 C26 124.4(2)
C29 C28 C26 119.0(3)
N2 C26 C28 112.19(19)
N2 C26 C27 109.0(2)
C28 C26 C27 112.4(2)
C28 C33 C32 121.5(3)
C28 C29 C30 121.6(3)
C30 C31 C32 118.5(3)
C31 C32 C33 120.6(4)
C31 C30 C29 121.1(3)
C21 O1 C23 118.0(2)
C20 O2 C24 117.7(2)
C14 N1 C18 110.80(16)
C14 N1 C7 112.55(16)
C18 N1 C7 112.31(17)
C25 N2 N3 108.45(19)
C25 N2 C26 130.68(19)
N3 N2 C26 120.87(19)
N4 N3 N2 106.11(19)
C25 N5 N4 105.79(19)
N3 N4 N5 111.22(19)

loop_
_geom_bond_atom_site_label_1
_geom_bond_atom_site_label_2
_geom_bond_distance
C7 N1 1.481(3)
C7 C8 1.509(3)
C7 C6 1.524(3)
C8 C9 1.372(3)
C8 C13 1.386(3)
C6 C1 1.376(3)
C6 C5 1.398(3)
C5 C4 1.389(3)
C5 C13 1.458(3)
C13 C12 1.381(3)
C3 C2 1.357(4)
C3 C4 1.376(4)
C1 C2 1.389(3)
C9 C10 1.377(4)
C12 C11 1.372(4)
C10 C11 1.367(4)
C16 C17 1.377(3)
C16 C22 1.397(3)
C16 C15 1.500(3)
C17 C19 1.400(3)
C17 C18 1.514(3)
C15 C14 1.501(3)
C14 N1 1.462(3)
C18 N1 1.473(2)
C18 C25 1.489(3)
C19 C20 1.369(3)
C22 C21 1.368(3)
C20 O2 1.372(3)
C20 C21 1.396(3)
C21 O1 1.368(3)
C23 O1 1.418(3)
C24 O2 1.392(3)
C25 N5 1.315(3)
C25 N2 1.339(3)
C28 C33 1.356(4)
C28 C29 1.369(4)
C28 C26 1.499(3)
C26 N2 1.473(3)
C26 C27 1.529(3)
C33 C32 1.376(4)
C29 C30 1.357(4)
C31 C30 1.348(4)
C31 C32 1.346(4)
N2 N3 1.352(2)
N3 N4 1.286(3)
N5 N4 1.359(3)
